data_7230825
loop_
_publ_author_name
'Lisac, Katarina'
'Cin\<ci\'c, Dominik'

_publ_section_title
;
 Simple design for metal-based halogen-bonded cocrystals utilizing the
 M--Cl&#x22EF;I motif
;
_journal_issue 39
_journal_name_full CrystEngComm
_journal_page_first 5955
_journal_paper_doi 10.1039/C8CE00754C
_journal_volume 20
_journal_year 2018
_chemical_formula_moiety 'C24 H16 Cl2 Co N4, C6 F4 I2'
_chemical_formula_sum 'C30 H16 Cl2 Co F4 I2 N4'
_chemical_formula_weight 892.10
_space_group_crystal_system monoclinic
_space_group_IT_number 14
_space_group_name_Hall '-P 2ybc'
_space_group_name_H-M_alt 'P 1 21/c 1'
_symmetry_space_group_name_Hall '-P 2ybc'
_symmetry_space_group_name_H-M 'P 1 21/c 1'
_atom_sites_solution_hydrogens geom
_audit_creation_method SHELXL-2014/7
_audit_update_record
;
2018-05-07 deposited with the CCDC.
2018-06-05 downloaded from the CCDC.
;
_cell_angle_alpha 90
_cell_angle_beta 102.252(7)
_cell_angle_gamma 90
_cell_formula_units_Z 4
_cell_length_a 13.4604(9)
_cell_length_b 23.4681(15)
_cell_length_c 9.7735(9)
_cell_measurement_reflns_used 3202
_cell_measurement_temperature 295
_cell_measurement_theta_max 24.4390
_cell_measurement_theta_min 4.2470
_cell_volume 3017.0(4)
_computing_structure_refinement 'SHELXL-2014/7 (Sheldrick, 2014)'
_diffrn_ambient_temperature 295
_diffrn_detector_area_resol_mean 16.3426
_diffrn_measured_fraction_theta_full 0.996
_diffrn_measured_fraction_theta_max 0.997
_diffrn_measurement_device_type 'Xcalibur, Sapphire3'
_diffrn_radiation_type MoK\a
_diffrn_radiation_wavelength 0.71073
_diffrn_reflns_av_R_equivalents 0.0923
_diffrn_reflns_av_unetI/netI 0.0857
_diffrn_reflns_Laue_measured_fraction_full 0.996
_diffrn_reflns_Laue_measured_fraction_max 0.997
_diffrn_reflns_limit_h_max 17
_diffrn_reflns_limit_h_min -17
_diffrn_reflns_limit_k_max 30
_diffrn_reflns_limit_k_min -30
_diffrn_reflns_limit_l_max 12
_diffrn_reflns_limit_l_min -12
_diffrn_reflns_number 29145
_diffrn_reflns_point_group_measured_fraction_full 0.996
_diffrn_reflns_point_group_measured_fraction_max 0.997
_diffrn_reflns_theta_full 25.242
_diffrn_reflns_theta_max 27.499
_diffrn_reflns_theta_min 4.076
_diffrn_source 'fine-focus sealed X-ray tube'
_exptl_absorpt_coefficient_mu 2.846
_exptl_absorpt_correction_T_max 1.00000
_exptl_absorpt_correction_T_min 0.73190
_exptl_absorpt_correction_type multi-scan
_exptl_absorpt_process_details
;
CrysAlisPro 1.171.38.43 (Rigaku Oxford Diffraction, 2015)
Empirical absorption correction using spherical harmonics,
 implemented in SCALE3 ABSPACK scaling algorithm.
;
_exptl_crystal_colour red
_exptl_crystal_density_diffrn 1.964
_exptl_crystal_description needle
_exptl_crystal_F_000 1708
_exptl_crystal_size_max 0.31
_exptl_crystal_size_mid 0.076
_exptl_crystal_size_min 0.044
_refine_diff_density_max 0.700
_refine_diff_density_min -0.654
_refine_diff_density_rms 0.110
_refine_ls_extinction_method none
_refine_ls_goodness_of_fit_ref 0.996
_refine_ls_hydrogen_treatment constr
_refine_ls_matrix_type full
_refine_ls_number_parameters 388
_refine_ls_number_reflns 6922
_refine_ls_number_restraints 0
_refine_ls_restrained_S_all 0.996
_refine_ls_R_factor_all 0.1068
_refine_ls_R_factor_gt 0.0474
_refine_ls_shift/su_max 0.001
_refine_ls_shift/su_mean 0.000
_refine_ls_structure_factor_coef Fsqd
_refine_ls_weighting_details 'w=1/[\s^2^(Fo^2^)+(0.0088P)^2^] where P=(Fo^2^+2Fc^2^)/3'
_refine_ls_weighting_scheme calc
_refine_ls_wR_factor_gt 0.0623
_refine_ls_wR_factor_ref 0.0795
_reflns_Friedel_coverage 0.000
_reflns_number_gt 3893
_reflns_number_total 6922
_reflns_threshold_expression 'I > 2\s(I)'
_cod_data_source_file c8ce00754c2.cif
_cod_data_source_block shelx_CCDC2
_cod_depositor_comments 'Adding full bibliography for 7230823--7230834.cif.'
_cod_database_code 7230825
_shelx_shelxl_version_number 2014/7
_shelx_space_group_comment
;
The symmetry employed for this shelxl refinement is uniquely defined
by the following loop, which should always be used as a source of
symmetry information in preference to the above space-group names.
They are only intended as comments.
;

loop_
_space_group_symop_operation_xyz
'x, y, z'
'-x, y+1/2, -z+1/2'
'-x, -y, -z'
'x, -y-1/2, z-1/2'

loop_
_atom_site_label
_atom_site_type_symbol
_atom_site_fract_x
_atom_site_fract_y
_atom_site_fract_z
_atom_site_U_iso_or_equiv
_atom_site_adp_type
_atom_site_occupancy
_atom_site_site_symmetry_order
_atom_site_calc_flag
_atom_site_refinement_flags_posn
_atom_site_refinement_flags_adp
I2 I 0.53054(3) 0.31110(2) 0.34256(4) 0.05487(13) Uani 1 1 d . .
I1 I 0.74074(3) 0.34927(2) 0.63867(5) 0.05707(14) Uani 1 1 d . .
Co1 Co 0.24027(5) 0.41530(3) 0.32565(8) 0.03535(19) Uani 1 1 d . .
Cl2 Cl 0.36716(10) 0.39922(6) 0.19005(15) 0.0467(4) Uani 1 1 d . .
Cl1 Cl 0.21019(9) 0.51470(6) 0.24843(16) 0.0476(4) Uani 1 1 d . .
F4 F 0.8357(2) 0.23172(16) 0.7644(4) 0.0788(12) Uani 1 1 d . .
N2 N 0.2435(3) 0.32443(19) 0.3804(4) 0.0380(11) Uani 1 1 d . .
N4 N 0.1356(3) 0.42621(18) 0.4676(5) 0.0394(11) Uani 1 1 d . .
N3 N 0.3398(3) 0.43764(18) 0.5192(4) 0.0381(11) Uani 1 1 d . .
F3 F 0.7914(3) 0.12292(17) 0.7001(4) 0.0938(14) Uani 1 1 d . .
F1 F 0.5268(3) 0.17765(17) 0.3309(4) 0.0901(13) Uani 1 1 d . .
N1 N 0.1178(3) 0.37965(19) 0.1713(4) 0.0385(11) Uani 1 1 d . .
F2 F 0.6365(3) 0.09553(17) 0.4838(5) 0.1099(17) Uani 1 1 d . .
C11 C 0.1773(4) 0.2929(2) 0.2869(6) 0.0368(13) Uani 1 1 d . .
C12 C 0.1087(4) 0.3224(2) 0.1779(5) 0.0363(13) Uani 1 1 d . .
C23 C 0.1837(4) 0.4449(2) 0.5975(6) 0.0398(13) Uani 1 1 d . .
C10 C 0.3042(4) 0.2968(3) 0.4849(6) 0.0496(16) Uani 1 1 d . .
H10 H 0.3492 0.3181 0.5506 0.060 Uiso 1 1 calc R U
C4 C 0.0326(4) 0.2919(3) 0.0830(6) 0.0491(16) Uani 1 1 d . .
C25 C 0.7044(4) 0.2643(3) 0.5791(6) 0.0451(15) Uani 1 1 d . .
C26 C 0.6245(4) 0.2500(3) 0.4654(6) 0.0478(15) Uani 1 1 d . .
C1 C 0.0507(4) 0.4080(2) 0.0772(6) 0.0433(14) Uani 1 1 d . .
H1 H 0.0565 0.4474 0.0744 0.052 Uiso 1 1 calc R U
C24 C 0.2928(4) 0.4505(2) 0.6247(6) 0.0397(14) Uani 1 1 d . .
C22 C 0.0357(4) 0.4193(2) 0.4423(7) 0.0514(17) Uani 1 1 d . .
H22 H 0.0028 0.4058 0.3550 0.062 Uiso 1 1 calc R U
C9 C 0.3039(4) 0.2375(3) 0.5013(7) 0.0577(18) Uani 1 1 d . .
H9 H 0.3482 0.2201 0.5756 0.069 Uiso 1 1 calc R U
C13 C 0.4412(4) 0.4416(2) 0.5439(6) 0.0480(16) Uani 1 1 d . .
H13 H 0.4747 0.4326 0.4726 0.058 Uiso 1 1 calc R U
C7 C 0.1706(4) 0.2329(3) 0.2960(6) 0.0486(16) Uani 1 1 d . .
C3 C -0.0364(4) 0.3238(3) -0.0139(6) 0.0553(17) Uani 1 1 d . .
H3 H -0.0883 0.3054 -0.0761 0.066 Uiso 1 1 calc R U
C21 C -0.0229(5) 0.4317(3) 0.5425(8) 0.065(2) Uani 1 1 d . .
H21 H -0.0930 0.4265 0.5214 0.078 Uiso 1 1 calc R U
C30 C 0.7585(4) 0.2208(3) 0.6540(7) 0.0565(17) Uani 1 1 d . .
C14 C 0.4984(4) 0.4589(3) 0.6740(7) 0.0561(18) Uani 1 1 d . .
H14 H 0.5688 0.4614 0.6882 0.067 Uiso 1 1 calc R U
C2 C -0.0285(4) 0.3820(3) -0.0186(6) 0.0591(18) Uani 1 1 d . .
H2 H -0.0742 0.4034 -0.0832 0.071 Uiso 1 1 calc R U
C16 C 0.3452(5) 0.4677(3) 0.7578(6) 0.0514(16) Uani 1 1 d . .
C8 C 0.2378(4) 0.2057(3) 0.4069(7) 0.0605(19) Uani 1 1 d . .
H8 H 0.2371 0.1662 0.4154 0.073 Uiso 1 1 calc R U
C19 C 0.1298(5) 0.4578(2) 0.7032(7) 0.0534(17) Uani 1 1 d . .
C20 C 0.0243(5) 0.4513(3) 0.6692(8) 0.0612(19) Uani 1 1 d . .
H20 H -0.0138 0.4606 0.7350 0.073 Uiso 1 1 calc R U
C29 C 0.7376(5) 0.1642(3) 0.6219(7) 0.0622(19) Uani 1 1 d . .
C6 C 0.0956(5) 0.2039(3) 0.1929(7) 0.0618(19) Uani 1 1 d . .
H6 H 0.0930 0.1644 0.1955 0.074 Uiso 1 1 calc R U
C27 C 0.6031(5) 0.1935(3) 0.4371(7) 0.0617(19) Uani 1 1 d . .
C15 C 0.4508(5) 0.4720(3) 0.7796(7) 0.066(2) Uani 1 1 d . .
H15 H 0.4886 0.4837 0.8660 0.079 Uiso 1 1 calc R U
C5 C 0.0300(5) 0.2312(3) 0.0942(7) 0.068(2) Uani 1 1 d . .
H5 H -0.0183 0.2105 0.0314 0.081 Uiso 1 1 calc R U
C17 C 0.2892(6) 0.4797(3) 0.8628(7) 0.072(2) Uani 1 1 d . .
H17 H 0.3240 0.4902 0.9519 0.086 Uiso 1 1 calc R U
C18 C 0.1874(6) 0.4762(3) 0.8361(7) 0.072(2) Uani 1 1 d . .
H18 H 0.1533 0.4861 0.9060 0.087 Uiso 1 1 calc R U
C28 C 0.6584(5) 0.1499(3) 0.5142(8) 0.069(2) Uani 1 1 d . .

loop_
_atom_site_aniso_label
_atom_site_aniso_U_11
_atom_site_aniso_U_22
_atom_site_aniso_U_33
_atom_site_aniso_U_23
_atom_site_aniso_U_13
_atom_site_aniso_U_12
I2 0.0488(2) 0.0576(3) 0.0542(3) -0.0045(2) 0.00188(19) 0.0064(2)
I1 0.0526(2) 0.0466(3) 0.0665(3) -0.0030(2) 0.0000(2) -0.0085(2)
Co1 0.0340(4) 0.0316(4) 0.0374(5) -0.0007(4) 0.0007(3) -0.0014(3)
Cl2 0.0476(8) 0.0493(10) 0.0428(9) 0.0018(7) 0.0086(7) 0.0058(7)
Cl1 0.0423(8) 0.0334(9) 0.0647(11) 0.0041(8) 0.0059(7) 0.0006(6)
F4 0.073(2) 0.065(3) 0.080(3) -0.004(2) -0.027(2) 0.001(2)
N2 0.042(3) 0.035(3) 0.035(3) 0.005(2) 0.003(2) 0.001(2)
N4 0.036(2) 0.038(3) 0.045(3) 0.007(2) 0.012(2) 0.006(2)
N3 0.035(2) 0.035(3) 0.040(3) -0.001(2) -0.002(2) -0.003(2)
F3 0.112(3) 0.053(3) 0.100(3) 0.010(3) -0.015(3) 0.017(2)
F1 0.088(3) 0.069(3) 0.092(3) -0.030(2) -0.028(2) 0.002(2)
N1 0.039(2) 0.035(3) 0.039(3) 0.005(2) 0.002(2) 0.001(2)
F2 0.135(4) 0.045(3) 0.126(4) -0.026(3) -0.025(3) 0.004(2)
C11 0.043(3) 0.032(3) 0.035(3) -0.002(3) 0.008(3) 0.001(3)
C12 0.042(3) 0.034(3) 0.031(3) 0.003(3) 0.003(2) -0.008(3)
C23 0.061(4) 0.026(3) 0.034(3) 0.003(3) 0.013(3) 0.002(3)
C10 0.045(3) 0.058(5) 0.042(4) 0.010(3) 0.001(3) 0.005(3)
C4 0.049(4) 0.045(4) 0.050(4) -0.007(3) 0.002(3) -0.008(3)
C25 0.040(3) 0.043(4) 0.054(4) -0.006(3) 0.014(3) -0.003(3)
C26 0.048(3) 0.045(4) 0.051(4) -0.008(3) 0.010(3) 0.001(3)
C1 0.048(3) 0.036(4) 0.040(4) 0.005(3) -0.004(3) -0.004(3)
C24 0.054(3) 0.028(3) 0.036(4) 0.002(3) 0.005(3) -0.001(3)
C22 0.041(3) 0.044(4) 0.072(5) 0.012(3) 0.017(3) 0.005(3)
C9 0.055(4) 0.058(5) 0.060(5) 0.026(4) 0.010(3) 0.012(3)
C13 0.034(3) 0.049(4) 0.056(4) 0.007(3) -0.002(3) 0.001(3)
C7 0.054(4) 0.038(4) 0.056(4) 0.007(3) 0.014(3) 0.005(3)
C3 0.045(4) 0.060(5) 0.054(4) -0.001(4) -0.005(3) -0.014(3)
C21 0.045(4) 0.046(4) 0.108(6) 0.031(4) 0.027(4) 0.015(3)
C30 0.057(4) 0.053(5) 0.054(4) -0.006(4) -0.001(3) 0.001(3)
C14 0.045(4) 0.053(4) 0.058(5) -0.004(4) -0.016(3) -0.008(3)
C2 0.052(4) 0.067(5) 0.050(4) 0.012(4) -0.008(3) -0.007(3)
C16 0.072(4) 0.046(4) 0.031(4) -0.003(3) -0.001(3) -0.002(3)
C8 0.066(4) 0.035(4) 0.084(6) 0.019(4) 0.022(4) 0.013(3)
C19 0.075(4) 0.032(4) 0.063(5) 0.011(3) 0.035(4) 0.013(3)
C20 0.066(5) 0.055(5) 0.074(5) 0.019(4) 0.039(4) 0.017(4)
C29 0.065(4) 0.049(5) 0.065(5) -0.002(4) -0.005(4) 0.012(4)
C6 0.080(5) 0.024(4) 0.080(6) -0.011(4) 0.015(4) -0.014(3)
C27 0.054(4) 0.062(5) 0.062(5) -0.021(4) -0.003(3) -0.001(4)
C15 0.084(5) 0.054(5) 0.044(4) -0.007(4) -0.018(4) -0.007(4)
C5 0.069(5) 0.053(5) 0.072(5) -0.013(4) -0.005(4) -0.014(4)
C17 0.118(6) 0.054(5) 0.041(4) -0.002(4) 0.009(4) -0.005(5)
C18 0.123(6) 0.057(5) 0.047(5) 0.000(4) 0.039(5) 0.008(5)
C28 0.079(5) 0.037(4) 0.084(6) -0.014(4) -0.001(4) 0.007(4)

loop_
_atom_type_symbol
_atom_type_description
_atom_type_scat_dispersion_real
_atom_type_scat_dispersion_imag
_atom_type_scat_source
C C 0.0033 0.0016 'International Tables Vol C Tables 4.2.6.8 and 6.1.1.4'
H H 0.0000 0.0000 'International Tables Vol C Tables 4.2.6.8 and 6.1.1.4'
N N 0.0061 0.0033 'International Tables Vol C Tables 4.2.6.8 and 6.1.1.4'
F F 0.0171 0.0103 'International Tables Vol C Tables 4.2.6.8 and 6.1.1.4'
Cl Cl 0.1484 0.1585 'International Tables Vol C Tables 4.2.6.8 and 6.1.1.4'
Co Co 0.3494 0.9721 'International Tables Vol C Tables 4.2.6.8 and 6.1.1.4'
I I -0.4742 1.8119 'International Tables Vol C Tables 4.2.6.8 and 6.1.1.4'

loop_
_geom_angle_atom_site_label_1
_geom_angle_atom_site_label_2
_geom_angle_atom_site_label_3
_geom_angle
N3 Co1 N1 163.27(17)
N3 Co1 N4 77.16(16)
N1 Co1 N4 89.39(16)
N3 Co1 N2 92.65(16)
N1 Co1 N2 76.47(16)
N4 Co1 N2 86.63(16)
N3 Co1 Cl2 98.11(12)
N1 Co1 Cl2 94.63(12)
N4 Co1 Cl2 174.12(12)
N2 Co1 Cl2 90.14(11)
N3 Co1 Cl1 94.04(12)
N1 Co1 Cl1 95.85(12)
N4 Co1 Cl1 89.85(12)
N2 Co1 Cl1 171.57(11)
Cl2 Co1 Cl1 94.00(5)
C10 N2 C11 117.3(5)
C10 N2 Co1 129.5(4)
C11 N2 Co1 113.0(3)
C22 N4 C23 118.3(5)
C22 N4 Co1 129.2(4)
C23 N4 Co1 112.5(3)
C13 N3 C24 118.1(5)
C13 N3 Co1 126.9(4)
C24 N3 Co1 115.0(3)
C1 N1 C12 118.5(4)
C1 N1 Co1 126.9(4)
C12 N1 Co1 114.6(3)
N2 C11 C7 122.9(5)
N2 C11 C12 117.7(5)
C7 C11 C12 119.3(5)
N1 C12 C4 122.0(5)
N1 C12 C11 117.8(5)
C4 C12 C11 120.2(5)
N4 C23 C19 122.0(5)
N4 C23 C24 117.6(5)
C19 C23 C24 120.4(5)
N2 C10 C9 123.8(6)
N2 C10 H10 118.1
C9 C10 H10 118.1
C3 C4 C12 117.1(6)
C3 C4 C5 124.3(6)
C12 C4 C5 118.6(5)
C30 C25 C26 118.3(6)
C30 C25 I1 119.4(4)
C26 C25 I1 122.3(4)
C27 C26 C25 118.6(6)
C27 C26 I2 117.8(4)
C25 C26 I2 123.5(5)
N1 C1 C2 123.8(5)
N1 C1 H1 118.1
C2 C1 H1 118.1
N3 C24 C16 123.1(5)
N3 C24 C23 117.5(5)
C16 C24 C23 119.4(5)
N4 C22 C21 122.7(6)
N4 C22 H22 118.6
C21 C22 H22 118.6
C8 C9 C10 118.9(6)
C8 C9 H9 120.5
C10 C9 H9 120.5
N3 C13 C14 121.8(6)
N3 C13 H13 119.1
C14 C13 H13 119.1
C8 C7 C11 117.4(6)
C8 C7 C6 124.4(6)
C11 C7 C6 118.2(5)
C2 C3 C4 120.9(5)
C2 C3 H3 119.6
C4 C3 H3 119.6
C20 C21 C22 118.9(6)
C20 C21 H21 120.6
C22 C21 H21 120.6
F4 C30 C25 121.0(6)
F4 C30 C29 116.7(6)
C25 C30 C29 122.3(6)
C15 C14 C13 119.9(6)
C15 C14 H14 120.1
C13 C14 H14 120.1
C3 C2 C1 117.7(6)
C3 C2 H2 121.2
C1 C2 H2 121.2
C15 C16 C24 117.3(6)
C15 C16 C17 123.6(6)
C24 C16 C17 119.1(6)
C9 C8 C7 119.6(6)
C9 C8 H8 120.2
C7 C8 H8 120.2
C20 C19 C23 117.1(6)
C20 C19 C18 125.2(6)
C23 C19 C18 117.6(6)
C21 C20 C19 121.0(6)
C21 C20 H20 119.5
C19 C20 H20 119.5
F3 C29 C28 119.8(6)
F3 C29 C30 120.3(6)
C28 C29 C30 119.8(6)
C5 C6 C7 122.8(6)
C5 C6 H6 118.6
C7 C6 H6 118.6
F1 C27 C26 120.9(6)
F1 C27 C28 116.6(6)
C26 C27 C28 122.4(6)
C14 C15 C16 119.7(6)
C14 C15 H15 120.1
C16 C15 H15 120.1
C6 C5 C4 120.8(6)
C6 C5 H5 119.6
C4 C5 H5 119.6
C18 C17 C16 121.5(6)
C18 C17 H17 119.3
C16 C17 H17 119.3
C17 C18 C19 122.0(6)
C17 C18 H18 119.0
C19 C18 H18 119.0
F2 C28 C29 120.3(6)
F2 C28 C27 121.2(6)
C29 C28 C27 118.5(6)

loop_
_geom_bond_atom_site_label_1
_geom_bond_atom_site_label_2
_geom_bond_distance
I2 C26 2.110(6)
I1 C25 2.106(6)
Co1 N3 2.138(4)
Co1 N1 2.153(4)
Co1 N4 2.192(4)
Co1 N2 2.197(4)
Co1 Cl2 2.4036(15)
Co1 Cl1 2.4587(15)
F4 C30 1.354(6)
N2 C10 1.333(6)
N2 C11 1.354(6)
N4 C22 1.324(6)
N4 C23 1.369(6)
N3 C13 1.338(6)
N3 C24 1.354(6)
F3 C29 1.346(7)
F1 C27 1.348(6)
N1 C1 1.324(6)
N1 C12 1.352(6)
F2 C28 1.330(7)
C11 C7 1.413(7)
C11 C12 1.432(7)
C12 C4 1.421(7)
C23 C19 1.415(7)
C23 C24 1.441(7)
C10 C9 1.401(8)
C10 H10 0.9300
C4 C3 1.396(8)
C4 C5 1.430(8)
C25 C30 1.372(8)
C25 C26 1.413(7)
C26 C27 1.374(8)
C1 C2 1.401(7)
C1 H1 0.9300
C24 C16 1.401(7)
C22 C21 1.412(8)
C22 H22 0.9300
C9 C8 1.360(8)
C9 H9 0.9300
C13 C14 1.399(7)
C13 H13 0.9300
C7 C8 1.409(8)
C7 C6 1.437(8)
C3 C2 1.369(8)
C3 H3 0.9300
C21 C20 1.346(8)
C21 H21 0.9300
C30 C29 1.380(8)
C14 C15 1.361(8)
C14 H14 0.9300
C2 H2 0.9300
C16 C15 1.396(8)
C16 C17 1.424(8)
C8 H8 0.9300
C19 C20 1.396(8)
C19 C18 1.431(8)
C20 H20 0.9300
C29 C28 1.371(8)
C6 C5 1.326(8)
C6 H6 0.9300
C27 C28 1.388(9)
C15 H15 0.9300
C5 H5 0.9300
C17 C18 1.342(8)
C17 H17 0.9300
C18 H18 0.9300
